data_2214187
loop_
_publ_author_name
'\<Svorc, \<Lubom\'ir'
'Vr\'abel, Viktor'
'Ko\<z\'i\<sek, Jozef'
'Marchal\'in, \<Stefan'
'\<Saf\'a\<r, Peter'

_publ_section_title (8a<i>S</i>)-8,8a-Dihydrofuro[3,2-<i>f</i>]indolizine-6,9(4<i>H</i>,7<i>H</i>)-dione
_journal_coeditor_code FJ2027
_journal_issue 7
_journal_name_full 'Acta Crystallographica Section E'
_journal_page_first o3180
_journal_page_last o3181
_journal_paper_doi 10.1107/S1600536807028176
_journal_volume 63
_journal_year 2007
_chemical_formula_iupac 'C10 H9 N O3'
_chemical_formula_moiety 'C10 H9 N O3'
_chemical_formula_sum 'C10 H9 N O3'
_chemical_formula_weight 191.18
_chemical_name_systematic
;
(8aS)-8,8a-Dihydrofuro[3,2-f]indolizine-6,9(4H,7H)-dione
;
_space_group_IT_number 19
_symmetry_cell_setting orthorhombic
_symmetry_space_group_name_Hall 'P 2ac 2ab'
_symmetry_space_group_name_H-M 'P 21 21 21'
_atom_sites_solution_hydrogens geom
_atom_sites_solution_primary direct
_atom_sites_solution_secondary difmap
_audit_creation_method SHELXL-97
_cell_angle_alpha 90.00
_cell_angle_beta 90.00
_cell_angle_gamma 90.00
_cell_formula_units_Z 4
_cell_length_a 6.87710(10)
_cell_length_b 7.21980(10)
_cell_length_c 17.7271(2)
_cell_measurement_reflns_used 16436
_cell_measurement_temperature 298(2)
_cell_measurement_theta_max 29.4864
_cell_measurement_theta_min 3.0370
_cell_volume 880.17(2)
_computing_cell_refinement
;
CrysAlis RED (Oxford Diffraction, 2006)
;
_computing_data_collection
;
CrysAlis CCD (Oxford Diffraction, 2006)
;
_computing_data_reduction
;
CrysAlis RED
;
_computing_molecular_graphics 'DIAMOND (Brandenburg, 2002)'
_computing_publication_material SHELXL97
_computing_structure_refinement 'SHELXL97 (Sheldrick, 1997)'
_computing_structure_solution 'SHELXS97 (Sheldrick, 1997)'
_diffrn_ambient_temperature 298(2)
_diffrn_detector_area_resol_mean 10.4340
_diffrn_measured_fraction_theta_full 0.994
_diffrn_measured_fraction_theta_max 0.994
_diffrn_measurement_device_type 'Oxford Diffraction Gemini R CCD'
_diffrn_measurement_method
;
Rotation method data acquisition using \w and \f
;
_diffrn_radiation_monochromator graphite
_diffrn_radiation_source 'fine-focus sealed tube'
_diffrn_radiation_type MoK\a
_diffrn_radiation_wavelength 0.71073
_diffrn_reflns_av_R_equivalents 0.0267
_diffrn_reflns_av_sigmaI/netI 0.0121
_diffrn_reflns_limit_h_max 9
_diffrn_reflns_limit_h_min -9
_diffrn_reflns_limit_k_max 9
_diffrn_reflns_limit_k_min -9
_diffrn_reflns_limit_l_max 24
_diffrn_reflns_limit_l_min -24
_diffrn_reflns_number 35953
_diffrn_reflns_theta_full 26.56
_diffrn_reflns_theta_max 29.56
_diffrn_reflns_theta_min 2.30
_diffrn_standards_decay_% 0
_diffrn_standards_number 0
_exptl_absorpt_coefficient_mu 0.108
_exptl_absorpt_correction_T_max 0.9925
_exptl_absorpt_correction_T_min 0.9430
_exptl_absorpt_correction_type analytical
_exptl_absorpt_process_details '(Clark & Reid, 1995)'
_exptl_crystal_colour yellow
_exptl_crystal_density_diffrn 1.443
_exptl_crystal_density_method 'not measured'
_exptl_crystal_description block
_exptl_crystal_F_000 400
_exptl_crystal_size_max 0.51
_exptl_crystal_size_mid 0.25
_exptl_crystal_size_min 0.07
_refine_diff_density_max 0.141
_refine_diff_density_min -0.153
_refine_ls_extinction_coef 0.021(5)
_refine_ls_extinction_expression Fc^*^=kFc[1+0.001xFc^2^\l^3^/sin(2\q)]^-1/4^
_refine_ls_extinction_method SHELXL97
_refine_ls_goodness_of_fit_ref 1.030
_refine_ls_hydrogen_treatment constr
_refine_ls_matrix_type full
_refine_ls_number_parameters 128
_refine_ls_number_reflns 1409
_refine_ls_number_restraints 0
_refine_ls_restrained_S_all 1.030
_refine_ls_R_factor_all 0.0565
_refine_ls_R_factor_gt 0.0419
_refine_ls_shift/su_max 0.000
_refine_ls_shift/su_mean 0.000
_refine_ls_structure_factor_coef Fsqd
_refine_ls_weighting_details 'calc w=1/[\s^2^(Fo^2^)+(0.0618P)^2^+0.1705P] where P=(Fo^2^+2Fc^2^)/3'
_refine_ls_weighting_scheme calc
_refine_ls_wR_factor_gt 0.1087
_refine_ls_wR_factor_ref 0.1197
_reflns_number_gt 1110
_reflns_number_total 1409
_reflns_threshold_expression I>2sigma(I)
_cod_data_source_file fj2027.cif
_cod_data_source_block I
_cod_database_code 2214187
_cod_database_fobs_code 2214187

loop_
_symmetry_equiv_pos_as_xyz
'x, y, z'
'-x+1/2, -y, z+1/2'
'x+1/2, -y+1/2, -z'
'-x, y+1/2, -z+1/2'

loop_
_atom_site_type_symbol
_atom_site_label
_atom_site_fract_x
_atom_site_fract_y
_atom_site_fract_z
_atom_site_U_iso_or_equiv
_atom_site_adp_type
_atom_site_calc_flag
_atom_site_refinement_flags
_atom_site_occupancy
C C2 1.4392(4) 0.3530(4) 0.82976(16) 0.0655(7) Uani d . 1
H H2 1.5569 0.2958 0.8186 0.079 Uiso calc R 1
C C3 1.2944(4) 0.2720(3) 0.86888(14) 0.0592(6) Uani d . 1
H H3 1.2938 0.1531 0.8890 0.071 Uiso calc R 1
C C4 0.9445(3) 0.3977(3) 0.90620(12) 0.0491(5) Uani d . 1
H H4A 0.8649 0.3109 0.8781 0.059 Uiso calc R 1
H H4B 0.9515 0.3557 0.9581 0.059 Uiso calc R 1
C C6 0.7399(4) 0.6480(4) 0.95687(13) 0.0611(7) Uani d . 1
C C7 0.6811(5) 0.8412(4) 0.93494(16) 0.0798(9) Uani d . 1
H H7A 0.7059 0.9271 0.9759 0.096 Uiso calc R 1
H H7B 0.5439 0.8457 0.9224 0.096 Uiso calc R 1
C C8 0.8023(4) 0.8888(3) 0.86777(14) 0.0644(7) Uani d . 1
H H8A 0.9054 0.9738 0.8817 0.077 Uiso calc R 1
H H8B 0.7231 0.9461 0.8290 0.077 Uiso calc R 1
C C9 1.0983(4) 0.7184(3) 0.81577(11) 0.0492(5) Uani d . 1
C C10 1.1434(3) 0.4052(3) 0.87314(11) 0.0438(5) Uani d . 1
C C11 1.2078(3) 0.5567(3) 0.83589(11) 0.0453(5) Uani d . 1
C C12 0.8871(3) 0.7060(3) 0.83954(11) 0.0441(5) Uani d . 1
H H12 0.8097 0.6622 0.7967 0.053 Uiso calc R 1
N N5 0.8583(3) 0.5804(2) 0.90326(9) 0.0456(4) Uani d . 1
O O1 1.3924(2) 0.5282(3) 0.80864(9) 0.0597(5) Uani d . 1
O O2 1.1586(3) 0.8488(3) 0.77918(11) 0.0746(6) Uani d . 1
O O3 0.6908(3) 0.5644(4) 1.01363(11) 0.0947(8) Uani d . 1

loop_
_atom_site_aniso_label
_atom_site_aniso_U_11
_atom_site_aniso_U_22
_atom_site_aniso_U_33
_atom_site_aniso_U_12
_atom_site_aniso_U_13
_atom_site_aniso_U_23
C2 0.0502(12) 0.0705(16) 0.0759(16) 0.0132(12) -0.0061(12) -0.0105(14)
C3 0.0586(14) 0.0518(12) 0.0672(13) 0.0101(11) -0.0137(12) -0.0030(11)
C4 0.0516(11) 0.0418(10) 0.0541(11) -0.0032(9) 0.0020(10) 0.0062(9)
C6 0.0565(13) 0.0784(16) 0.0484(11) 0.0122(13) 0.0075(11) 0.0048(11)
C7 0.081(2) 0.0815(19) 0.0646(15) 0.0381(19) 0.0129(14) -0.0037(14)
C8 0.0811(17) 0.0496(12) 0.0625(13) 0.0199(13) 0.0040(14) -0.0008(11)
C9 0.0604(13) 0.0456(11) 0.0415(9) -0.0035(10) 0.0061(10) 0.0043(8)
C10 0.0481(10) 0.0413(9) 0.0420(9) 0.0004(9) -0.0081(8) -0.0026(8)
C11 0.0440(10) 0.0484(11) 0.0436(9) -0.0031(9) 0.0023(9) -0.0021(9)
C12 0.0544(11) 0.0406(10) 0.0372(8) 0.0033(9) -0.0016(9) 0.0013(8)
N5 0.0492(9) 0.0447(9) 0.0430(8) 0.0020(8) 0.0062(8) 0.0037(7)
O1 0.0457(9) 0.0710(11) 0.0623(9) -0.0015(8) 0.0059(7) 0.0000(8)
O2 0.0819(13) 0.0620(10) 0.0798(11) -0.0041(11) 0.0174(11) 0.0295(9)
O3 0.0900(15) 0.1256(19) 0.0685(11) 0.0293(15) 0.0361(11) 0.0327(13)

loop_
_atom_type_symbol
_atom_type_description
_atom_type_scat_dispersion_real
_atom_type_scat_dispersion_imag
_atom_type_scat_source
C C 0.0033 0.0000 'International Tables Vol C Tables 4.2.6.8 and 6.1.1.4'
H H 0.0000 0.0000 'International Tables Vol C Tables 4.2.6.8 and 6.1.1.4'
N N 0.0061 0.0000 'International Tables Vol C Tables 4.2.6.8 and 6.1.1.4'
O O 0.0106 0.0000 'International Tables Vol C Tables 4.2.6.8 and 6.1.1.4'

loop_
_geom_angle_atom_site_label_1
_geom_angle_atom_site_label_2
_geom_angle_atom_site_label_3
_geom_angle
C3 C2 O1 111.8(2)
C3 C2 H2 124.1
O1 C2 H2 124.1
C2 C3 C10 106.0(2)
C2 C3 H3 127.0
C10 C3 H3 127.0
N5 C4 C10 109.22(17)
N5 C4 H4A 109.8
C10 C4 H4A 109.8
N5 C4 H4B 109.8
C10 C4 H4B 109.8
H4A C4 H4B 108.3
O3 C6 N5 124.9(3)
O3 C6 C7 126.7(3)
N5 C6 C7 108.5(2)
C6 C7 C8 105.6(2)
C6 C7 H7A 110.6
C8 C7 H7A 110.6
C6 C7 H7B 110.6
C8 C7 H7B 110.6
H7A C7 H7B 108.7
C7 C8 C12 106.0(2)
C7 C8 H8A 110.5
C12 C8 H8A 110.5
C7 C8 H8B 110.5
C12 C8 H8B 110.5
H8A C8 H8B 108.7
O2 C9 C11 125.7(2)
O2 C9 C12 121.4(2)
C11 C9 C12 112.72(18)
C11 C10 C3 106.4(2)
C11 C10 C4 121.50(19)
C3 C10 C4 132.0(2)
O1 C11 C10 110.68(19)
O1 C11 C9 121.3(2)
C10 C11 C9 127.4(2)
N5 C12 C9 112.43(17)
N5 C12 C8 103.35(16)
C9 C12 C8 114.0(2)
N5 C12 H12 109.0
C9 C12 H12 109.0
C8 C12 H12 109.0
C6 N5 C12 113.81(19)
C6 N5 C4 123.63(19)
C12 N5 C4 122.52(16)
C11 O1 C2 105.18(19)

loop_
_geom_bond_atom_site_label_1
_geom_bond_atom_site_label_2
_geom_bond_distance
C2 C3 1.347(4)
C2 O1 1.358(3)
C2 H2 0.9300
C3 C10 1.417(3)
C3 H3 0.9300
C4 N5 1.447(3)
C4 C10 1.489(3)
C4 H4A 0.9700
C4 H4B 0.9700
C6 O3 1.221(3)
C6 N5 1.343(3)
C6 C7 1.504(4)
C7 C8 1.493(4)
C7 H7A 0.9700
C7 H7B 0.9700
C8 C12 1.527(3)
C8 H8A 0.9700
C8 H8B 0.9700
C9 O2 1.216(3)
C9 C11 1.434(3)
C9 C12 1.515(3)
C10 C11 1.353(3)
C11 O1 1.374(3)
C12 N5 1.462(2)
C12 H12 0.9800

loop_
_geom_hbond_atom_site_label_D
_geom_hbond_atom_site_label_H
_geom_hbond_atom_site_label_A
_geom_hbond_site_symmetry_A
_geom_hbond_distance_DH
_geom_hbond_distance_HA
_geom_hbond_distance_DA
_geom_hbond_angle_DHA
C3 H3 O3 3_557 0.93 2.44 3.278(3) 150
C2 H2 O2 4_846 0.93 2.64 3.374(3) 136
C12 H12 O2 4_746 0.98 2.64 3.344(3) 129
C8 H8B O1 4_756 0.97 2.63 3.547(3) 157
C8 H8A O3 3_567 0.97 2.72 3.417(4) 130

loop_
_geom_torsion_atom_site_label_1
_geom_torsion_atom_site_label_2
_geom_torsion_atom_site_label_3
_geom_torsion_atom_site_label_4
_geom_torsion
O1 C2 C3 C10 0.0(3)
O3 C6 C7 C8 171.7(3)
N5 C6 C7 C8 -8.0(3)
C6 C7 C8 C12 15.0(3)
C2 C3 C10 C11 0.3(3)
C2 C3 C10 C4 177.5(2)
N5 C4 C10 C11 -10.1(3)
N5 C4 C10 C3 173.0(2)
C3 C10 C11 O1 -0.5(2)
C4 C10 C11 O1 -178.05(17)
C3 C10 C11 C9 170.8(2)
C4 C10 C11 C9 -6.8(3)
O2 C9 C11 O1 -6.0(4)
C12 C9 C11 O1 169.21(18)
O2 C9 C11 C10 -176.4(2)
C12 C9 C11 C10 -1.2(3)
O2 C9 C12 N5 -159.6(2)
C11 C9 C12 N5 25.0(2)
O2 C9 C12 C8 -42.4(3)
C11 C9 C12 C8 142.1(2)
C7 C8 C12 N5 -16.2(3)
C7 C8 C12 C9 -138.5(2)
O3 C6 N5 C12 177.5(3)
C7 C6 N5 C12 -2.8(3)
O3 C6 N5 C4 -0.3(4)
C7 C6 N5 C4 179.4(2)
C9 C12 N5 C6 135.4(2)
C8 C12 N5 C6 12.1(3)
C9 C12 N5 C4 -46.8(3)
C8 C12 N5 C4 -170.1(2)
C10 C4 N5 C6 -144.5(2)
C10 C4 N5 C12 37.9(3)
C10 C11 O1 C2 0.5(2)
C9 C11 O1 C2 -171.4(2)
C3 C2 O1 C11 -0.3(3)

loop_
_cod_related_entry_id
_cod_related_entry_database
_cod_related_entry_code
1 ChemSpider 8996835
